data_4322711
loop_
_publ_author_name
'Paul D. Moran'
'Clifton E. F. Rickard'
'Graham A. Bowmaker'
'Ralph P. Cooney'
'John R. Bartlett'
'James L. Woolfrey'

_publ_section_title
;
 X-ray Structure and Raman Spectrum of
 [Ti4(\m3-O)2(\m2-OiPr)2(OiPr)8(acac)2]: Presence of a
 Ti4(\m3-O)2(\m2-OiPr)2 Ladder-like Core
;
_journal_name_full 'Inorganic Chemistry'
_journal_page_first 1417
_journal_page_last 1419
_journal_paper_doi 10.1021/ic970942d
_journal_volume 37
_journal_year 1998
_chemical_formula_sum 'C20 H42 O8 Ti2'
_chemical_formula_weight 506.34
_chemical_name_systematic
; 
 ? 
;
_space_group_IT_number 14
_symmetry_cell_setting monoclinic
_symmetry_space_group_name_Hall '-P 2yn'
_symmetry_space_group_name_H-M 'P 1 21/n 1'
_atom_sites_solution_hydrogens geom
_atom_sites_solution_primary direct
_atom_sites_solution_secondary difmap
_audit_creation_method SHELXL
_cell_angle_alpha 90.000(10)
_cell_angle_beta 105.19(2)
_cell_angle_gamma 90.00(2)
_cell_formula_units_Z 4
_cell_length_a 12.056(4)
_cell_length_b 15.846(2)
_cell_length_c 14.758(2)
_cell_measurement_reflns_used 25
_cell_measurement_temperature 193(2)
_cell_measurement_theta_max 12.0
_cell_measurement_theta_min 8.5
_cell_volume 2720.9(11)
_computing_cell_refinement 'CAD-4 software'
_computing_data_collection 'CAD-4 software'
_computing_data_reduction 'Local software'
_computing_molecular_graphics ORTEP
_computing_publication_material CIFTAB
_computing_structure_refinement 'SHELXL-93 (Sheldrick, 1993)'
_computing_structure_solution 'SHELXS-86 (Sheldrick, 1990)'
_diffrn_ambient_temperature 193(2)
_diffrn_measurement_device 'Nonius CAD-4'
_diffrn_measurement_method \w/2\q
_diffrn_radiation_monochromator graphite
_diffrn_radiation_source 'fine-focus sealed tube'
_diffrn_radiation_type MoK\a
_diffrn_radiation_wavelength 0.71069
_diffrn_reflns_av_R_equivalents 0.0376
_diffrn_reflns_av_sigmaI/netI 0.0649
_diffrn_reflns_limit_h_max 14
_diffrn_reflns_limit_h_min 0
_diffrn_reflns_limit_k_max 18
_diffrn_reflns_limit_k_min 0
_diffrn_reflns_limit_l_max 16
_diffrn_reflns_limit_l_min -17
_diffrn_reflns_number 4962
_diffrn_reflns_theta_max 24.95
_diffrn_reflns_theta_min 1.92
_diffrn_standards_decay_% 2.5
_diffrn_standards_interval_count 100
_diffrn_standards_interval_time 3600
_diffrn_standards_number 3
_exptl_absorpt_coefficient_mu 0.623
_exptl_absorpt_correction_T_max 0.99
_exptl_absorpt_correction_T_min 0.91
_exptl_absorpt_correction_type empirical
_exptl_crystal_colour Colourless
_exptl_crystal_density_diffrn 1.236
_exptl_crystal_description Prism
_exptl_crystal_F_000 1080
_exptl_crystal_size_max 0.30
_exptl_crystal_size_mid 0.20
_exptl_crystal_size_min 0.20
_refine_diff_density_max 0.973
_refine_diff_density_min -0.508
_refine_diff_density_rms 0.130
_refine_ls_extinction_method none
_refine_ls_goodness_of_fit_all 1.062
_refine_ls_goodness_of_fit_obs 1.067
_refine_ls_hydrogen_treatment 'Riding model'
_refine_ls_matrix_type full
_refine_ls_number_parameters 300
_refine_ls_number_reflns 4695
_refine_ls_number_restraints 0
_refine_ls_restrained_S_all 1.063
_refine_ls_restrained_S_obs 1.067
_refine_ls_R_factor_all 0.1248
_refine_ls_R_factor_obs 0.0671
_refine_ls_shift/esd_max 0.184
_refine_ls_shift/esd_mean 0.014
_refine_ls_structure_factor_coef Fsqd
_refine_ls_weighting_details 'w=1/[\s^2^(Fo^2^)+(0.1567P)^2^+0.0000P] where P=(Fo^2^+2Fc^2^)/3'
_refine_ls_weighting_scheme calc
_refine_ls_wR_factor_all 0.2431
_refine_ls_wR_factor_obs 0.1928
_reflns_number_observed 2996
_reflns_number_total 4696
_reflns_observed_criterion >2sigma(I)
_cod_data_source_file ic970942d.cif
_cod_data_source_block C20H42O8Ti2
_cod_depositor_comments
;
The following automatic conversions were performed:

'_refine_ls_weighting_scheme' value 'calc
w=1/[\s^2^(Fo^2^)+(0.1567P)^2^+0.0000P] where P=(Fo^2^+2Fc^2^)/3' was
changed to 'calc'. New tag '_refine_ls_weighting_details' was
created. The value of the new tag was set to
'w=1/[\s^2^(Fo^2^)+(0.1567P)^2^+0.0000P] where P=(Fo^2^+2Fc^2^)/3'.

Automatic conversion script
Id: cif_fix_values 3143 2015-03-26 13:38:13Z robertas 
;
_cod_original_cell_volume 2720.9(10)
_cod_database_code 4322711

loop_
_symmetry_equiv_pos_as_xyz
'x, y, z'
'x+1/2, -y+1/2, z+1/2'
'-x, -y, -z'
'-x-1/2, y-1/2, -z-1/2'

loop_
_atom_site_aniso_label
_atom_site_aniso_U_11
_atom_site_aniso_U_22
_atom_site_aniso_U_33
_atom_site_aniso_U_23
_atom_site_aniso_U_13
_atom_site_aniso_U_12
Ti1 0.0340(6) 0.0388(6) 0.0326(6) -0.0004(4) 0.0082(4) -0.0041(5)
Ti2 0.0247(5) 0.0309(5) 0.0332(5) -0.0004(4) 0.0018(4) 0.0001(4)
O1 0.039(3) 0.055(3) 0.054(3) 0.003(2) 0.012(2) -0.013(2)
O2 0.041(2) 0.066(3) 0.048(3) -0.002(2) 0.016(2) -0.001(2)
C1 0.066(6) 0.095(7) 0.089(6) 0.026(5) -0.017(5) -0.040(5)
C2 0.041(4) 0.066(5) 0.067(5) 0.026(4) -0.004(3) -0.008(4)
C3 0.054(5) 0.096(7) 0.073(5) 0.035(5) 0.026(4) 0.006(5)
C4 0.047(4) 0.084(6) 0.056(4) 0.012(4) 0.018(3) 0.004(4)
C5 0.069(6) 0.162(11) 0.093(7) 0.001(7) 0.047(5) 0.019(7)
O3 0.041(2) 0.047(2) 0.034(2) -0.008(2) 0.004(2) -0.006(2)
C6 0.090(6) 0.072(5) 0.049(4) -0.015(4) 0.002(4) -0.022(5)
C7 0.157(10) 0.117(9) 0.054(5) 0.001(6) -0.014(6) -0.054(8)
C8 0.100(20) 0.067(15) 0.073(13) -0.019(10) 0.004(13) -0.039(14)
C8' 0.142(42) 0.090(34) 0.048(14) -0.027(19) 0.001(25) -0.068(30)
O4 0.052(3) 0.050(3) 0.041(2) 0.012(2) 0.009(2) 0.002(2)
C9 0.132(9) 0.070(6) 0.121(9) 0.049(6) 0.057(7) 0.024(6)
C10 0.195(13) 0.115(9) 0.059(6) 0.040(6) 0.015(7) -0.030(9)
C11 0.262(19) 0.076(8) 0.126(10) 0.032(7) 0.044(11) 0.059(10)
O5 0.037(2) 0.040(2) 0.037(2) 0.000(2) 0.008(2) 0.005(2)
C12 0.047(4) 0.046(4) 0.050(4) 0.003(3) 0.011(3) 0.014(3)
C13 0.034(4) 0.080(5) 0.073(5) 0.000(4) 0.005(3) 0.022(4)
C14 0.065(5) 0.055(4) 0.073(5) -0.014(4) 0.013(4) 0.019(4)
O6 0.054(3) 0.034(2) 0.068(3) 0.009(2) 0.020(2) -0.003(2)
C15 0.079(17) 0.054(12) 0.186(29) 0.058(18) -0.029(19) -0.005(11)
C15' 0.091(16) 0.034(11) 0.054(11) -0.011(9) 0.022(12) -0.043(11)
C16 0.153(11) 0.033(5) 0.212(14) -0.002(6) 0.039(10) -0.004(6)
C17 0.055(7) 0.154(13) 0.269(19) -0.063(13) -0.017(9) -0.011(8)
O7 0.032(2) 0.069(3) 0.044(2) -0.015(2) -0.005(2) 0.006(2)
C18 0.039(4) 0.058(4) 0.060(4) -0.015(3) -0.005(3) 0.002(3)
C19 0.095(8) 0.084(7) 0.136(9) -0.001(7) 0.025(7) -0.032(6)
C20 0.079(6) 0.110(7) 0.053(5) -0.002(5) -0.011(4) -0.012(6)
O8 0.029(2) 0.032(2) 0.031(2) -0.0003(15) 0.004(2) 0.000(2)

loop_
_atom_site_label
_atom_site_type_symbol
_atom_site_fract_x
_atom_site_fract_y
_atom_site_fract_z
_atom_site_U_iso_or_equiv
_atom_site_thermal_displace_type
_atom_site_occupancy
_atom_site_calc_flag
_atom_site_refinement_flags
_atom_site_disorder_group
Ti1 Ti 0.06235(9) 0.98070(7) 0.30967(7) 0.0353(3) Uani 1 d . .
Ti2 Ti 0.09173(8) 0.93087(6) 0.52210(7) 0.0307(3) Uani 1 d . .
O1 O 0.1965(4) 1.0674(3) 0.3625(3) 0.0496(11) Uani 1 d . .
O2 O 0.1648(4) 0.9493(3) 0.2263(3) 0.0509(11) Uani 1 d . .
C1 C 0.3492(7) 1.1630(6) 0.3829(6) 0.090(3) Uani 1 d . .
H1A H 0.3050(21) 1.2157(10) 0.3717(38) 0.136 Uiso 1 calc R .
H1B H 0.4186(29) 1.1692(28) 0.3607(34) 0.136 Uiso 1 calc R .
H1C H 0.3709(49) 1.1504(21) 0.4502(8) 0.136 Uiso 1 calc R .
C2 C 0.2767(6) 1.0919(5) 0.3303(5) 0.061(2) Uani 1 d . .
C3 C 0.3015(7) 1.0564(6) 0.2495(6) 0.072(2) Uani 1 d . .
H3 H 0.3589(7) 1.0827(6) 0.2257(6) 0.109 Uiso 1 calc R .
C4 C 0.2468(7) 0.9853(5) 0.2031(5) 0.061(2) Uani 1 d . .
C5 C 0.2855(8) 0.9467(8) 0.1246(7) 0.103(4) Uani 1 d . .
H5A H 0.3368(55) 0.9860(22) 0.1040(37) 0.154 Uiso 1 calc R .
H5B H 0.2186(10) 0.9347(47) 0.0721(22) 0.154 Uiso 1 calc R .
H5C H 0.3267(60) 0.8941(27) 0.1461(18) 0.154 Uiso 1 calc R .
O3 O -0.0318(3) 0.8955(3) 0.2583(3) 0.0416(10) Uani 1 d . .
C6 C -0.0705(8) 0.8502(5) 0.1738(5) 0.074(2) Uani 1 d . .
H6 H 0.0013(8) 0.8400(5) 0.1535(5) 0.110 Uiso 1 calc R 1
C7 C -0.1406(11) 0.8975(7) 0.0984(6) 0.117(4) Uani 1 d . .
H7A H -0.1589(64) 0.8632(21) 0.0412(16) 0.176 Uiso 1 calc R .
H7B H -0.0994(33) 0.9485(30) 0.0882(42) 0.176 Uiso 1 calc R .
H7C H -0.2120(36) 0.9136(49) 0.1138(27) 0.176 Uiso 1 calc R .
C8 C -0.1089(25) 0.7628(22) 0.1919(26) 0.084(8) Uani 0.60 d P 1
H8A H -0.1227(100) 0.7294(31) 0.1342(31) 0.125 Uiso 0.60 calc PR 1
H8B H -0.1800(64) 0.7665(22) 0.2120(90) 0.125 Uiso 0.60 calc PR 1
H8C H -0.0490(53) 0.7358(36) 0.2412(60) 0.125 Uiso 0.60 calc PR 1
C8' C -0.1616(39) 0.7856(33) 0.1987(36) 0.098(16) Uani 0.40 d P 2
H8'1 H -0.1907(137) 0.7473(91) 0.1456(64) 0.147 Uiso 0.40 calc PR 2
H8'2 H -0.2257(94) 0.8175(34) 0.2111(147) 0.147 Uiso 0.40 calc PR 2
H8'3 H -0.1237(59) 0.7527(95) 0.2544(89) 0.147 Uiso 0.40 calc PR 2
O4 O -0.0106(4) 1.0649(3) 0.2367(3) 0.0481(11) Uani 1 d . .
C9 C -0.0071(11) 1.1436(6) 0.1962(8) 0.103(4) Uani 1 d . .
H9 H 0.0726(11) 1.1648(6) 0.2246(8) 0.155 Uiso 1 calc R .
C10 C -0.0150(12) 1.1340(7) 0.0940(6) 0.127(5) Uani 1 d . .
H10A H 0.0326(63) 1.0862(38) 0.0848(9) 0.190 Uiso 1 calc R .
H10B H 0.0123(76) 1.1857(24) 0.0705(16) 0.190 Uiso 1 calc R .
H10C H -0.0952(17) 1.1236(57) 0.0596(11) 0.190 Uiso 1 calc R .
C11 C -0.0786(15) 1.2042(7) 0.2181(9) 0.156(6) Uani 1 d . .
H11A H -0.0682(73) 1.2577(20) 0.1880(67) 0.234 Uiso 1 calc R .
H11B H -0.0594(67) 1.2120(52) 0.2863(11) 0.234 Uiso 1 calc R .
H11C H -0.1587(16) 1.1858(33) 0.1955(70) 0.234 Uiso 1 calc R .
O5 O 0.1592(3) 0.9054(2) 0.4176(3) 0.0381(9) Uani 1 d . .
C12 C 0.2469(6) 0.8406(4) 0.4279(5) 0.048(2) Uani 1 d . .
H12 H 0.2547(6) 0.8114(4) 0.4893(5) 0.072 Uiso 1 calc R .
C13 C 0.3592(6) 0.8813(5) 0.4298(5) 0.064(2) Uani 1 d . .
H13A H 0.4192(10) 0.8380(7) 0.4389(38) 0.096 Uiso 1 calc R .
H13B H 0.3790(23) 0.9220(25) 0.4815(24) 0.096 Uiso 1 calc R .
H13C H 0.3532(14) 0.9105(29) 0.3702(16) 0.096 Uiso 1 calc R .
C14 C 0.2112(7) 0.7762(5) 0.3505(5) 0.065(2) Uani 1 d . .
H14A H 0.2683(24) 0.7308(17) 0.3604(21) 0.098 Uiso 1 calc R .
H14B H 0.2058(43) 0.8033(9) 0.2898(6) 0.098 Uiso 1 calc R .
H14C H 0.1362(22) 0.7526(24) 0.3510(24) 0.098 Uiso 1 calc R .
O6 O 0.0473(4) 0.8264(3) 0.5384(3) 0.0514(12) Uani 1 d . .
C15 C -0.0382(24) 0.7630(16) 0.5177(22) 0.118(12) Uani 0.55 d P 3
H15 H 0.0000 0.7559 0.5797 0.177 Uiso 0.55 d P 3
C15' C -0.0297(28) 0.7675(14) 0.4720(14) 0.059(7) Uani 0.45 d P 4
H15' H 0.0000 0.7759 0.4067 0.089 Uiso 0.45 d P 4
C16 C 0.0176(12) 0.6781(6) 0.5140(10) 0.134(5) Uani 1 d . .
H16A H 0.0000 0.6396 0.4754 0.201 Uiso 1 d . .
H16B H 0.0476 0.6564 0.5763 0.201 Uiso 1 d . .
H16C H 0.0825 0.6842 0.4832 0.201 Uiso 1 d . .
C17 C -0.1429(10) 0.7778(10) 0.4758(13) 0.170(7) Uani 1 d . .
H17A H 0.0000 0.7386 0.4293 0.255 Uiso 1 d . .
H17B H 0.0000 0.8361 0.4553 0.255 Uiso 1 d . .
H17C H 0.0000 0.7671 0.5370 0.255 Uiso 1 d . .
O7 O 0.2211(3) 0.9494(3) 0.6099(3) 0.0514(12) Uani 1 d . .
C18 C 0.2830(6) 1.0062(5) 0.6781(5) 0.056(2) Uani 1 d . .
H18 H 0.2290(6) 1.0507(5) 0.6887(5) 0.084 Uiso 1 calc R .
C19 C 0.3756(9) 1.0478(7) 0.6440(8) 0.106(4) Uani 1 d . .
H19A H 0.4211(45) 1.0844(40) 0.6934(23) 0.159 Uiso 1 calc R .
H19B H 0.3410(9) 1.0816(41) 0.5882(35) 0.159 Uiso 1 calc R .
H19C H 0.4255(41) 1.0046(7) 0.6281(54) 0.159 Uiso 1 calc R .
C20 C 0.3298(8) 0.9603(7) 0.7675(6) 0.086(3) Uani 1 d . .
H20A H 0.3793(48) 0.9982(14) 0.8132(17) 0.129 Uiso 1 calc R .
H20B H 0.3747(49) 0.9117(26) 0.7563(11) 0.129 Uiso 1 calc R .
H20C H 0.2663(9) 0.9407(37) 0.7921(25) 0.129 Uiso 1 calc R .
O8 O 0.0087(3) 1.0031(2) 0.4204(2) 0.0316(9) Uani 1 d . .

loop_
_atom_type_symbol
_atom_type_description
_atom_type_scat_dispersion_real
_atom_type_scat_dispersion_imag
_atom_type_scat_source
C C 0.0033 0.0016 'International Tables Vol C Tables 4.2.6.8 and 6.1.1.4'
H H 0.0000 0.0000 'International Tables Vol C Tables 4.2.6.8 and 6.1.1.4'
O O 0.0106 0.0060 'International Tables Vol C Tables 4.2.6.8 and 6.1.1.4'
Ti Ti 0.2776 0.4457 'International Tables Vol C Tables 4.2.6.8 and 6.1.1.4'

loop_
_geom_angle_atom_site_label_1
_geom_angle_atom_site_label_2
_geom_angle_atom_site_label_3
_geom_angle
_geom_angle_site_symmetry_1
_geom_angle_site_symmetry_3
_geom_angle_publ_flag
O4 Ti1 O3 98.6(2) . . ?
O4 Ti1 O8 98.6(2) . . ?
O3 Ti1 O8 100.3(2) . . ?
O4 Ti1 O2 95.7(2) . . ?
O3 Ti1 O2 88.7(2) . . ?
O8 Ti1 O2 161.6(2) . . ?
O4 Ti1 O5 166.5(2) . . ?
O3 Ti1 O5 93.3(2) . . ?
O8 Ti1 O5 72.8(2) . . ?
O2 Ti1 O5 90.9(2) . . ?
O4 Ti1 O1 86.9(2) . . ?
O3 Ti1 O1 169.3(2) . . ?
O8 Ti1 O1 87.8(2) . . ?
O2 Ti1 O1 81.6(2) . . ?
O5 Ti1 O1 82.5(2) . . ?
O7 Ti2 O6 107.1(2) . . ?
O7 Ti2 O8 130.1(2) . . ?
O6 Ti2 O8 122.7(2) . . ?
O7 Ti2 O8 96.9(2) . 3_576 ?
O6 Ti2 O8 101.4(2) . 3_576 ?
O8 Ti2 O8 76.6(2) . 3_576 ?
O7 Ti2 O5 98.2(2) . . ?
O6 Ti2 O5 96.7(2) . . ?
O8 Ti2 O5 75.5(2) . . ?
O8 Ti2 O5 151.9(2) 3_576 . ?
C2 O1 Ti1 131.1(5) . . ?
C4 O2 Ti1 134.5(5) . . ?
O1 C2 C3 123.6(7) . . ?
O1 C2 C1 116.0(8) . . ?
C3 C2 C1 120.4(8) . . ?
C4 C3 C2 123.9(7) . . ?
O2 C4 C3 122.3(7) . . ?
O2 C4 C5 117.0(8) . . ?
C3 C4 C5 120.7(8) . . ?
C6 O3 Ti1 141.4(5) . . ?
O3 C6 C7 114.5(8) . . ?
O3 C6 C8 110.9(15) . . ?
C7 C6 C8 118.5(15) . . ?
O3 C6 C8' 102.1(17) . . ?
C7 C6 C8' 102.3(20) . . ?
C9 O4 Ti1 149.4(6) . . ?
C11 C9 O4 115.6(9) . . ?
C11 C9 C10 115.3(11) . . ?
O4 C9 C10 110.0(9) . . ?
C12 O5 Ti2 120.2(4) . . ?
C12 O5 Ti1 136.9(4) . . ?
Ti2 O5 Ti1 102.6(2) . . ?
O5 C12 C13 109.2(5) . . ?
O5 C12 C14 110.1(5) . . ?
C13 C12 C14 112.6(6) . . ?
C15 O6 Ti2 149.5(10) . . ?
C15' O6 Ti2 130.9(9) . . ?
C17 C15 O6 123.2(19) . . ?
C17 C15 C16 122.7(23) . . ?
O6 C15 C16 109.5(19) . . ?
C17 C15' O6 110.4(17) . . ?
C17 C15' C16 110.2(16) . . ?
O6 C15' C16 101.8(17) . . ?
C18 O7 Ti2 145.9(4) . . ?
O7 C18 C20 109.2(7) . . ?
O7 C18 C19 110.2(7) . . ?
C20 C18 C19 111.9(7) . . ?
Ti1 O8 Ti2 109.0(2) . . ?
Ti1 O8 Ti2 147.6(2) . 3_576 ?
Ti2 O8 Ti2 103.4(2) . 3_576 ?

loop_
_geom_bond_atom_site_label_1
_geom_bond_atom_site_label_2
_geom_bond_distance
_geom_bond_site_symmetry_2
_geom_bond_publ_flag
Ti1 O4 1.793(4) . ?
Ti1 O3 1.798(4) . ?
Ti1 O8 1.941(4) . ?
Ti1 O2 2.020(4) . ?
Ti1 O5 2.086(4) . ?
Ti1 O1 2.110(4) . ?
Ti2 O7 1.771(4) . ?
Ti2 O6 1.775(4) . ?
Ti2 O8 1.943(4) . ?
Ti2 O8 1.955(4) 3_576 ?
Ti2 O5 1.965(4) . ?
O1 C2 1.246(8) . ?
O2 C4 1.264(9) . ?
C1 C2 1.511(11) . ?
C2 C3 1.419(12) . ?
C3 C4 1.392(12) . ?
C4 C5 1.488(11) . ?
O3 C6 1.409(8) . ?
C6 C7 1.423(12) . ?
C6 C8 1.50(4) . ?
C6 C8' 1.61(5) . ?
O4 C9 1.388(9) . ?
C9 C11 1.38(2) . ?
C9 C10 1.495(14) . ?
O5 C12 1.453(7) . ?
C12 C13 1.493(10) . ?
C12 C14 1.508(10) . ?
O6 C15 1.41(3) . ?
O6 C15' 1.49(2) . ?
C15 C17 1.27(3) . ?
C15 C16 1.51(3) . ?
C15' C17 1.39(3) . ?
C15' C16 1.59(3) . ?
O7 C18 1.410(8) . ?
C18 C20 1.483(11) . ?
C18 C19 1.492(12) . ?
O8 Ti2 1.955(4) 3_576 ?
